data_4022123
loop_
_publ_author_name
'Saumen Hajra'
'Manishabrata Bhowmick'
'Debarshi Sinha'

_publ_section_title
;
 Highly Regio- and Stereoselective Asymmetric Bromoazidation
 of Chiral \a,\b-Unsaturated Carboxylic Acid Derivatives:
 Scope and Limitations
;
_journal_name_full 'Journal of Organic Chemistry'
_journal_page_first 9237
_journal_page_last 9240
_journal_paper_doi 10.1021/jo061593k
_journal_volume 71
_journal_year 2006
_chemical_formula_sum 'C27 H27 Br N4 O3'
_chemical_formula_weight 535.44
_chemical_name_systematic
;

 ?

;
_space_group_IT_number 19
_symmetry_cell_setting orthorhombic
_symmetry_space_group_name_Hall 'P 2ac 2ab'
_symmetry_space_group_name_H-M 'P 21 21 21'
_atom_sites_solution_hydrogens geom
_atom_sites_solution_primary direct
_atom_sites_solution_secondary difmap
_audit_creation_method SHELXL-97
_cell_angle_alpha 90.00
_cell_angle_beta 90.00
_cell_angle_gamma 90.00
_cell_formula_units_Z 8
_cell_length_a 7.8188(8)
_cell_length_b 19.673(2)
_cell_length_c 33.422(4)
_cell_measurement_reflns_used 6045
_cell_measurement_temperature 296(2)
_cell_measurement_theta_max 20.26
_cell_measurement_theta_min 2.40
_cell_volume 5141.0(9)
_computing_cell_refinement 'Bruker SMART'
_computing_data_collection 'Bruker SMART'
_computing_data_reduction 'Bruker SAINT'
_computing_molecular_graphics 'Bruker SHELXTL'
_computing_publication_material 'Bruker SHELXTL'
_computing_structure_refinement 'SHELXL-97 (Sheldrick, 1997)'
_computing_structure_solution 'SHELXS-97 (Sheldrick, 1990)'
_diffrn_ambient_temperature 296(2)
_diffrn_measured_fraction_theta_full 0.949
_diffrn_measured_fraction_theta_max 0.949
_diffrn_measurement_device_type 'CCD area detector'
_diffrn_measurement_method 'phi and omega scans'
_diffrn_radiation_monochromator graphite
_diffrn_radiation_source 'fine-focus sealed tube'
_diffrn_radiation_type MoK\a
_diffrn_radiation_wavelength 0.71073
_diffrn_reflns_av_R_equivalents 0.0690
_diffrn_reflns_av_sigmaI/netI 0.0961
_diffrn_reflns_limit_h_max 9
_diffrn_reflns_limit_h_min -9
_diffrn_reflns_limit_k_max 26
_diffrn_reflns_limit_k_min -21
_diffrn_reflns_limit_l_max 44
_diffrn_reflns_limit_l_min -44
_diffrn_reflns_number 43995
_diffrn_reflns_theta_full 28.34
_diffrn_reflns_theta_max 28.34
_diffrn_reflns_theta_min 1.22
_exptl_absorpt_coefficient_mu 1.634
_exptl_absorpt_correction_type none
_exptl_crystal_colour colorless
_exptl_crystal_density_diffrn 1.384
_exptl_crystal_density_meas 0
_exptl_crystal_density_method 'not measured'
_exptl_crystal_description blocks
_exptl_crystal_F_000 2208
_exptl_crystal_size_max 0.33
_exptl_crystal_size_mid 0.21
_exptl_crystal_size_min 0.14
_refine_diff_density_max 0.375
_refine_diff_density_min -0.356
_refine_diff_density_rms 0.046
_refine_ls_abs_structure_details 'Flack H D (1983), Acta Cryst. A39, 876-881'
_refine_ls_abs_structure_Flack 0.010(8)
_refine_ls_extinction_method none
_refine_ls_goodness_of_fit_ref 1.007
_refine_ls_hydrogen_treatment mixed
_refine_ls_matrix_type full
_refine_ls_number_parameters 635
_refine_ls_number_reflns 11999
_refine_ls_number_restraints 0
_refine_ls_restrained_S_all 1.007
_refine_ls_R_factor_all 0.1378
_refine_ls_R_factor_gt 0.0479
_refine_ls_shift/su_max 0.000
_refine_ls_shift/su_mean 0.000
_refine_ls_structure_factor_coef Fsqd
_refine_ls_weighting_details 'calc w=1/[\s^2^(Fo^2^)+(0.0477P)^2^+0.0000P] where P=(Fo^2^+2Fc^2^)/3'
_refine_ls_weighting_scheme calc
_refine_ls_wR_factor_gt 0.1076
_refine_ls_wR_factor_ref 0.1322
_reflns_number_gt 5754
_reflns_number_total 11999
_reflns_threshold_expression >2sigma(I)
_cod_data_source_file jo061593ksi20060801_090636.cif
_cod_depositor_comments
;
The following automatic conversions were performed:
'_symmetry_cell_setting' value 'Orthorhombic' changed to 'orthorhombic'
according to '/home/saulius/struct/CIF-dictionaries/cif_core.dic'
dictionary named 'cif_core.dic' version 2.4.1 from 2010-06-29.

Automatic conversion script
Id: cif_fix_enum 1527 2010-12-29 10:47:43Z saulius 
;
_cod_database_code 4022123

loop_
_symmetry_equiv_pos_as_xyz
'x, y, z'
'-x+1/2, -y, z+1/2'
'-x, y+1/2, -z+1/2'
'x+1/2, -y+1/2, -z'

loop_
_atom_site_label
_atom_site_type_symbol
_atom_site_fract_x
_atom_site_fract_y
_atom_site_fract_z
_atom_site_U_iso_or_equiv
_atom_site_adp_type
_atom_site_occupancy
_atom_site_symmetry_multiplicity
_atom_site_calc_flag
_atom_site_refinement_flags
Br1 Br 0.70984(7) 0.39033(3) 0.165333(15) 0.07994(18) Uani 1 1 d .
Br2 Br 1.20193(9) 0.74964(3) 0.093963(17) 0.0943(2) Uani 1 1 d .
N1 N 0.5110(4) 0.29096(16) 0.09274(9) 0.0484(8) Uani 1 1 d .
C5 C 0.6859(6) 0.18781(19) 0.07662(11) 0.0523(11) Uani 1 1 d .
C6 C 0.8172(7) 0.2107(2) 0.09983(12) 0.0652(13) Uani 1 1 d .
H6 H 0.8085 0.2526 0.1126 0.078 Uiso 1 1 calc R
C3 C 0.5596(7) 0.3187(3) 0.02580(12) 0.0758(15) Uani 1 1 d .
H3A H 0.5154 0.3440 0.0031 0.091 Uiso 1 1 calc R
H3B H 0.6834 0.3171 0.0242 0.091 Uiso 1 1 calc R
C1 C 0.5192(6) 0.2248(2) 0.07131(12) 0.0588(12) Uani 1 1 d .
H1 H 0.4252 0.1956 0.0804 0.071 Uiso 1 1 calc R
C10 C 0.7051(8) 0.1250(2) 0.05818(14) 0.0745(13) Uani 1 1 d .
H10 H 0.6176 0.1080 0.0422 0.089 Uiso 1 1 calc R
C4 C 0.5004(6) 0.3498(2) 0.06543(11) 0.0511(10) Uani 1 1 d .
H4 H 0.5833 0.3843 0.0739 0.061 Uiso 1 1 calc R
C2 C 0.4839(7) 0.2480(3) 0.02762(12) 0.0760(15) Uani 1 1 d .
H2A H 0.5393 0.2180 0.0086 0.091 Uiso 1 1 calc R
H2B H 0.3622 0.2490 0.0221 0.091 Uiso 1 1 calc R
C9 C 0.8505(9) 0.0882(3) 0.06324(18) 0.0851(18) Uani 1 1 d .
H9 H 0.8609 0.0464 0.0504 0.102 Uiso 1 1 calc R
C8 C 0.9806(9) 0.1107(3) 0.08646(15) 0.0907(18) Uani 1 1 d .
H8 H 1.0790 0.0847 0.0899 0.109 Uiso 1 1 calc R
C7 C 0.9638(8) 0.1717(3) 0.10446(14) 0.0912(19) Uani 1 1 d .
H7 H 1.0525 0.1881 0.1203 0.109 Uiso 1 1 calc R
C11 C 0.3269(5) 0.3814(2) 0.06344(10) 0.0488(10) Uani 1 1 d .
C15 C 0.0219(7) 0.3768(3) 0.07039(16) 0.0838(16) Uani 1 1 d .
H15 H -0.0761 0.3522 0.0766 0.101 Uiso 1 1 calc R
C12 C 0.3115(8) 0.4495(2) 0.05123(13) 0.0684(13) Uani 1 1 d .
H12 H 0.4087 0.4744 0.0447 0.082 Uiso 1 1 calc R
C14 C 0.0097(8) 0.4435(4) 0.05860(16) 0.0880(18) Uani 1 1 d .
H14 H -0.0969 0.4643 0.0572 0.106 Uiso 1 1 calc R
C13 C 0.1534(9) 0.4794(3) 0.04899(15) 0.0835(18) Uani 1 1 d .
H13 H 0.1439 0.5244 0.0409 0.100 Uiso 1 1 calc R
C16 C 0.1795(6) 0.3467(2) 0.07289(13) 0.0627(12) Uani 1 1 d .
H16 H 0.1870 0.3017 0.0812 0.075 Uiso 1 1 calc R
C17 C 0.4913(6) 0.2929(2) 0.13263(12) 0.0502(10) Uani 1 1 d .
O1 O 0.4873(4) 0.24166(15) 0.15354(8) 0.0672(8) Uani 1 1 d .
C18 C 0.4769(5) 0.3629(2) 0.15253(11) 0.0497(10) Uani 1 1 d .
H18 H 0.4280 0.3952 0.1334 0.060 Uiso 1 1 calc R
C19 C 0.3679(6) 0.3619(2) 0.18984(11) 0.0499(11) Uani 1 1 d .
H19 H 0.4219 0.3338 0.2105 0.060 Uiso 1 1 calc R
C21 C 0.2307(6) 0.4767(2) 0.18442(11) 0.0542(11) Uani 1 1 d .
H21 H 0.1813 0.4616 0.1607 0.065 Uiso 1 1 calc R
C22 C 0.1968(7) 0.5411(2) 0.19772(11) 0.0559(10) Uani 1 1 d .
C24 C 0.3768(6) 0.5207(2) 0.25427(13) 0.0640(12) Uani 1 1 d .
H24 H 0.4270 0.5354 0.2780 0.077 Uiso 1 1 calc R
C20 C 0.3371(5) 0.4338(2) 0.20568(11) 0.0494(11) Uani 1 1 d .
C23 C 0.2701(6) 0.5627(2) 0.23385(12) 0.0573(11) Uani 1 1 d .
C25 C 0.4110(6) 0.4567(2) 0.24020(12) 0.0592(12) Uani 1 1 d .
H25 H 0.4853 0.4286 0.2543 0.071 Uiso 1 1 calc R
O2 O 0.2241(4) 0.62822(13) 0.24539(8) 0.0719(9) Uani 1 1 d .
O3 O 0.0959(5) 0.58750(17) 0.17901(10) 0.0848(11) Uani 1 1 d .
O4 O 0.6869(5) 0.52779(15) 0.01143(9) 0.0781(9) Uani 1 1 d .
O5 O 0.6020(6) 0.56643(17) 0.08192(12) 0.0954(12) Uani 1 1 d .
C28 C 0.6912(7) 0.6138(2) 0.05983(13) 0.0661(12) Uani 1 1 d .
C31 C 0.8739(7) 0.7002(3) 0.01067(14) 0.0741(15) Uani 1 1 d .
H31 H 0.9323 0.7296 -0.0063 0.089 Uiso 1 1 calc R
C27 C 0.7358(6) 0.6772(2) 0.07289(13) 0.0661(13) Uani 1 1 d .
H27 H 0.7006 0.6915 0.0981 0.079 Uiso 1 1 calc R
C26 C 0.8326(6) 0.7205(2) 0.04928(13) 0.0635(13) Uani 1 1 d .
C30 C 0.7377(6) 0.5921(2) 0.02131(14) 0.0642(13) Uani 1 1 d .
C29 C 0.8270(7) 0.6352(3) -0.00252(14) 0.0762(14) Uani 1 1 d .
H29 H 0.8578 0.6213 -0.0281 0.091 Uiso 1 1 calc R
N2 N 0.1915(6) 0.3318(2) 0.17804(12) 0.0607(11) Uani 1 1 d .
N3 N 0.1666(6) 0.2841(3) 0.18719(13) 0.0785(15) Uani 1 1 d .
N4 N 0.1231(9) 0.2258(3) 0.19604(16) 0.126(2) Uani 1 1 d .
N6 N 0.7067(8) 0.8799(3) 0.05499(18) 0.1215(19) Uani 1 1 d .
N8 N 1.0311(5) 0.87055(18) 0.15734(11) 0.0621(10) Uani 1 1 d .
N5 N 0.7044(8) 0.8306(2) 0.07220(13) 0.0917(16) Uani 1 1 d .
N7 N 0.6871(12) 0.9322(3) 0.0382(2) 0.188(4) Uani 1 1 d .
C35 C 1.0501(7) 0.9399(2) 0.17453(16) 0.0767(15) Uani 1 1 d .
H35 H 0.9530 0.9681 0.1662 0.092 Uiso 1 1 calc R
C36 C 1.2150(8) 0.9740(2) 0.16195(14) 0.0696(13) Uani 1 1 d .
C32 C 1.0338(6) 0.8164(2) 0.18795(13) 0.0641(13) Uani 1 1 d .
H32 H 1.1172 0.7819 0.1799 0.077 Uiso 1 1 calc R
C34 C 1.0392(9) 0.9267(3) 0.21988(17) 0.0977(19) Uani 1 1 d .
H34A H 1.1110 0.9581 0.2346 0.117 Uiso 1 1 calc R
H34B H 0.9224 0.9306 0.2294 0.117 Uiso 1 1 calc R
C33 C 1.1038(8) 0.8542(3) 0.22387(14) 0.0881(17) Uani 1 1 d .
H33A H 1.2278 0.8533 0.2239 0.106 Uiso 1 1 calc R
H33B H 1.0629 0.8339 0.2485 0.106 Uiso 1 1 calc R
C39 C 1.4970(9) 0.9760(5) 0.13431(16) 0.113(2) Uani 1 1 d .
H39 H 1.5892 0.9531 0.1231 0.136 Uiso 1 1 calc R
C38 C 1.3497(8) 0.9415(3) 0.14566(16) 0.0900(18) Uani 1 1 d .
H38 H 1.3440 0.8947 0.1419 0.108 Uiso 1 1 calc R
C37 C 1.2242(10) 1.0437(3) 0.16761(18) 0.104(2) Uani 1 1 d .
H37 H 1.1331 1.0670 0.1791 0.125 Uiso 1 1 calc R
C40 C 1.5021(14) 1.0445(6) 0.1402(2) 0.153(5) Uani 1 1 d .
H40 H 1.5996 1.0686 0.1330 0.184 Uiso 1 1 calc R
C41 C 0.8650(7) 0.7826(2) 0.19448(14) 0.0606(13) Uani 1 1 d .
C46 C 0.8613(8) 0.7161(3) 0.20674(15) 0.0786(16) Uani 1 1 d .
H46 H 0.9629 0.6929 0.2116 0.094 Uiso 1 1 calc R
C43 C 0.5590(9) 0.7812(4) 0.1907(2) 0.113(2) Uani 1 1 d .
H43 H 0.4569 0.8033 0.1848 0.135 Uiso 1 1 calc R
C42 C 0.7133(9) 0.8141(3) 0.18620(17) 0.0912(16) Uani 1 1 d .
H42 H 0.7143 0.8589 0.1773 0.109 Uiso 1 1 calc R
C45 C 0.7025(13) 0.6828(3) 0.21188(17) 0.107(2) Uani 1 1 d .
H45 H 0.6994 0.6381 0.2208 0.129 Uiso 1 1 calc R
C44 C 0.5587(11) 0.7153(5) 0.2040(2) 0.114(2) Uani 1 1 d .
H44 H 0.4550 0.6930 0.2075 0.137 Uiso 1 1 calc R
C47 C 1.0104(6) 0.8627(2) 0.11772(14) 0.0624(12) Uani 1 1 d .
C49 C 0.8802(8) 0.7913(2) 0.06368(15) 0.0734(15) Uani 1 1 d .
H49 H 0.9450 0.8150 0.0428 0.088 Uiso 1 1 calc R
C48 C 0.9791(6) 0.7918(2) 0.10199(13) 0.0659(13) Uani 1 1 d .
H48 H 0.9158 0.7658 0.1221 0.079 Uiso 1 1 calc R
O6 O 1.0100(5) 0.91086(15) 0.09479(10) 0.0802(10) Uani 1 1 d .
C53 C 0.7447(8) 0.5018(3) -0.02523(14) 0.0907(18) Uani 1 1 d .
H53A H 0.6967 0.5279 -0.0467 0.136 Uiso 1 1 calc R
H53B H 0.7097 0.4552 -0.0278 0.136 Uiso 1 1 calc R
H53C H 0.8672 0.5045 -0.0263 0.136 Uiso 1 1 calc R
C51 C 0.2813(8) 0.6509(2) 0.28346(13) 0.0909(17) Uani 1 1 d .
H51A H 0.2403 0.6206 0.3038 0.136 Uiso 1 1 calc R
H51B H 0.2381 0.6958 0.2884 0.136 Uiso 1 1 calc R
H51C H 0.4040 0.6518 0.2839 0.136 Uiso 1 1 calc R
C50 C 0.0201(8) 0.5685(3) 0.14242(16) 0.0941(18) Uani 1 1 d .
H50A H 0.1077 0.5552 0.1239 0.141 Uiso 1 1 calc R
H50B H -0.0426 0.6062 0.1317 0.141 Uiso 1 1 calc R
H50C H -0.0562 0.5310 0.1468 0.141 Uiso 1 1 calc R
C52 C 0.5325(8) 0.5868(3) 0.11827(19) 0.103(2) Uani 1 1 d .
H52A H 0.6223 0.6021 0.1356 0.154 Uiso 1 1 calc R
H52B H 0.4742 0.5491 0.1304 0.154 Uiso 1 1 calc R
H52C H 0.4528 0.6231 0.1138 0.154 Uiso 1 1 calc R
C54 C 1.3680(15) 1.0777(4) 0.1562(3) 0.143(4) Uani 1 1 d .
H54 H 1.3736 1.1246 0.1595 0.172 Uiso 1 1 calc R

loop_
_atom_site_aniso_label
_atom_site_aniso_U_11
_atom_site_aniso_U_22
_atom_site_aniso_U_33
_atom_site_aniso_U_23
_atom_site_aniso_U_13
_atom_site_aniso_U_12
Br1 0.0629(3) 0.0913(4) 0.0856(3) -0.0279(3) 0.0087(3) -0.0130(3)
Br2 0.0858(4) 0.0993(4) 0.0978(4) -0.0024(3) -0.0029(4) 0.0104(4)
N1 0.054(2) 0.049(2) 0.0421(19) -0.0025(16) 0.0014(17) 0.0042(17)
C5 0.063(3) 0.045(2) 0.048(2) -0.0088(18) 0.007(2) 0.000(2)
C6 0.074(4) 0.064(3) 0.057(3) -0.014(2) -0.003(3) 0.022(3)
C3 0.079(4) 0.106(4) 0.043(3) 0.004(3) 0.005(2) 0.022(3)
C1 0.056(3) 0.066(3) 0.055(3) -0.021(2) -0.004(2) -0.003(2)
C10 0.074(3) 0.066(3) 0.084(3) -0.026(3) 0.011(3) -0.007(3)
C4 0.051(3) 0.066(3) 0.036(2) 0.002(2) 0.0020(19) 0.001(2)
C2 0.066(3) 0.111(4) 0.051(3) -0.035(3) -0.007(2) 0.020(3)
C9 0.106(5) 0.061(3) 0.088(4) -0.011(3) 0.032(4) 0.019(4)
C8 0.117(5) 0.093(4) 0.063(3) -0.001(3) 0.004(3) 0.049(4)
C7 0.091(4) 0.116(5) 0.067(3) -0.023(3) -0.015(3) 0.049(4)
C11 0.054(3) 0.051(3) 0.041(2) -0.0038(19) -0.0053(19) 0.005(2)
C15 0.057(4) 0.106(5) 0.088(4) -0.009(4) -0.005(3) 0.003(4)
C12 0.077(4) 0.067(3) 0.061(3) 0.005(2) -0.003(3) 0.003(3)
C14 0.077(4) 0.122(6) 0.066(3) -0.010(3) -0.014(3) 0.039(4)
C13 0.111(6) 0.069(3) 0.071(3) 0.013(3) -0.011(3) 0.027(4)
C16 0.046(3) 0.069(3) 0.073(3) 0.002(2) -0.009(2) 0.000(3)
C17 0.050(3) 0.047(3) 0.053(3) -0.004(2) 0.004(2) 0.003(2)
O1 0.095(2) 0.0472(18) 0.0593(18) 0.0023(15) 0.0116(17) 0.0038(18)
C18 0.059(3) 0.046(2) 0.044(2) -0.0075(19) 0.001(2) 0.003(2)
C19 0.061(3) 0.047(2) 0.042(2) 0.0008(19) 0.005(2) 0.002(2)
C21 0.056(3) 0.058(3) 0.048(2) -0.011(2) -0.002(2) 0.001(2)
C22 0.062(3) 0.058(3) 0.048(2) -0.003(2) 0.000(2) 0.008(3)
C24 0.064(3) 0.076(3) 0.053(3) -0.013(2) -0.003(2) 0.003(3)
C20 0.052(3) 0.056(3) 0.040(2) -0.0044(19) 0.0071(19) -0.003(2)
C23 0.061(3) 0.053(2) 0.058(2) -0.008(2) 0.005(2) 0.002(2)
C25 0.066(3) 0.062(3) 0.049(2) -0.003(2) -0.008(2) 0.012(2)
O2 0.083(2) 0.0588(18) 0.0736(18) -0.0206(15) -0.0084(18) 0.0125(18)
O3 0.110(3) 0.070(2) 0.075(2) -0.0146(18) -0.034(2) 0.029(2)
O4 0.093(3) 0.0599(19) 0.081(2) -0.0057(16) -0.014(2) -0.015(2)
O5 0.119(3) 0.068(2) 0.099(3) 0.003(2) 0.019(2) -0.035(2)
C28 0.066(3) 0.056(3) 0.076(3) 0.006(2) -0.005(3) -0.009(3)
C31 0.088(4) 0.074(4) 0.060(3) 0.008(3) -0.005(3) -0.012(3)
C27 0.074(4) 0.063(3) 0.062(3) 0.006(2) -0.002(3) -0.010(3)
C26 0.073(4) 0.057(3) 0.061(3) 0.010(2) -0.004(2) -0.009(2)
C30 0.064(4) 0.058(3) 0.070(3) 0.002(2) -0.017(3) -0.003(2)
C29 0.090(4) 0.075(3) 0.064(3) 0.005(3) -0.007(3) -0.009(3)
N2 0.065(3) 0.059(2) 0.059(2) -0.013(2) 0.000(2) 0.009(3)
N3 0.064(3) 0.115(4) 0.057(3) -0.038(3) 0.022(2) -0.030(4)
N4 0.146(6) 0.134(5) 0.099(4) -0.006(4) 0.011(4) -0.057(4)
N6 0.125(4) 0.096(4) 0.143(5) -0.019(4) -0.082(4) 0.012(4)
N8 0.062(2) 0.063(2) 0.062(2) 0.0034(19) 0.0015(18) -0.012(2)
N5 0.125(4) 0.051(2) 0.100(3) 0.020(2) -0.051(3) -0.022(3)
N7 0.209(9) 0.098(5) 0.258(9) 0.033(5) -0.127(7) -0.007(6)
C35 0.075(4) 0.059(3) 0.096(4) -0.005(3) -0.003(3) -0.001(3)
C36 0.086(4) 0.055(3) 0.068(3) 0.008(2) -0.021(3) -0.008(3)
C32 0.055(3) 0.075(3) 0.062(3) 0.011(3) 0.004(2) 0.002(3)
C34 0.094(5) 0.104(5) 0.096(4) -0.026(4) 0.025(4) -0.017(4)
C33 0.081(4) 0.123(5) 0.060(3) -0.001(3) 0.003(3) -0.019(4)
C39 0.103(5) 0.159(7) 0.078(4) 0.001(4) 0.015(3) -0.064(5)
C38 0.094(5) 0.088(4) 0.087(4) -0.002(3) 0.013(4) -0.027(4)
C37 0.127(6) 0.063(4) 0.121(5) 0.016(3) -0.061(5) -0.009(4)
C40 0.178(10) 0.192(12) 0.090(6) 0.075(7) -0.064(6) -0.130(9)
C41 0.057(3) 0.062(3) 0.063(3) 0.007(2) 0.010(2) -0.001(3)
C46 0.106(5) 0.055(3) 0.074(3) 0.000(3) 0.009(3) 0.005(3)
C43 0.080(5) 0.118(6) 0.140(6) 0.001(5) 0.025(4) -0.009(4)
C42 0.072(4) 0.076(4) 0.125(4) 0.010(3) 0.018(4) 0.001(4)
C45 0.155(7) 0.070(4) 0.098(4) 0.013(3) 0.010(5) -0.049(5)
C44 0.090(6) 0.141(7) 0.111(5) 0.004(5) 0.015(4) -0.043(5)
C47 0.066(3) 0.053(3) 0.069(3) 0.009(2) -0.012(3) -0.011(2)
C49 0.089(4) 0.058(3) 0.073(3) 0.016(3) -0.015(3) -0.018(3)
C48 0.070(3) 0.059(3) 0.069(3) 0.010(2) -0.003(3) -0.012(3)
O6 0.105(3) 0.0534(19) 0.082(2) 0.0153(18) -0.022(2) -0.0224(19)
C53 0.122(5) 0.074(3) 0.077(3) -0.017(3) -0.032(3) -0.010(3)
C51 0.121(5) 0.073(3) 0.079(3) -0.039(3) -0.014(3) 0.019(4)
C50 0.105(5) 0.092(4) 0.085(4) 0.009(3) -0.034(4) 0.015(4)
C52 0.111(5) 0.081(4) 0.116(5) 0.012(4) 0.037(4) -0.022(4)
C54 0.186(11) 0.094(6) 0.149(8) 0.058(6) -0.106(8) -0.059(7)

loop_
_atom_type_symbol
_atom_type_description
_atom_type_scat_dispersion_real
_atom_type_scat_dispersion_imag
_atom_type_scat_source
C C 0.0033 0.0016 'International Tables Vol C Tables 4.2.6.8 and 6.1.1.4'
H H 0.0000 0.0000 'International Tables Vol C Tables 4.2.6.8 and 6.1.1.4'
N N 0.0061 0.0033 'International Tables Vol C Tables 4.2.6.8 and 6.1.1.4'
O O 0.0106 0.0060 'International Tables Vol C Tables 4.2.6.8 and 6.1.1.4'
Br Br -0.2901 2.4595 'International Tables Vol C Tables 4.2.6.8 and 6.1.1.4'

loop_
_geom_angle_atom_site_label_1
_geom_angle_atom_site_label_2
_geom_angle_atom_site_label_3
_geom_angle
C17 N1 C4 125.8(3)
C17 N1 C1 120.5(3)
C4 N1 C1 113.1(3)
C6 C5 C10 117.7(5)
C6 C5 C1 124.1(4)
C10 C5 C1 118.1(4)
C5 C6 C7 120.2(4)
C2 C3 C4 102.4(4)
N1 C1 C5 113.8(3)
N1 C1 C2 100.8(3)
C5 C1 C2 114.0(4)
C9 C10 C5 120.7(5)
N1 C4 C11 113.9(3)
N1 C4 C3 101.8(3)
C11 C4 C3 113.7(3)
C3 C2 C1 103.8(4)
C8 C9 C10 121.7(5)
C7 C8 C9 118.3(5)
C8 C7 C6 121.5(5)
C16 C11 C12 117.8(4)
C16 C11 C4 123.0(4)
C12 C11 C4 119.2(4)
C16 C15 C14 119.5(6)
C13 C12 C11 120.1(5)
C13 C14 C15 120.3(5)
C14 C13 C12 120.5(5)
C15 C16 C11 121.7(5)
O1 C17 N1 123.0(4)
O1 C17 C18 119.3(3)
N1 C17 C18 117.7(4)
C19 C18 C17 112.8(3)
C19 C18 Br1 110.5(3)
C17 C18 Br1 106.0(3)
C18 C19 C20 111.3(3)
C18 C19 N2 107.2(3)
C20 C19 N2 107.5(3)
C22 C21 C20 121.0(4)
O3 C22 C21 125.8(4)
O3 C22 C23 115.5(4)
C21 C22 C23 118.7(4)
C23 C24 C25 120.4(4)
C25 C20 C21 119.1(4)
C25 C20 C19 122.1(4)
C21 C20 C19 118.8(3)
C24 C23 O2 125.6(4)
C24 C23 C22 119.9(4)
O2 C23 C22 114.4(4)
C20 C25 C24 120.7(4)
C23 O2 C51 117.3(3)
C22 O3 C50 117.7(4)
C30 O4 C53 117.1(4)
C28 O5 C52 118.1(4)
C27 C28 O5 125.1(4)
C27 C28 C30 120.3(4)
O5 C28 C30 114.6(4)
C26 C31 C29 119.6(5)
C28 C27 C26 121.3(4)
C27 C26 C31 118.6(4)
C27 C26 C49 121.1(4)
C31 C26 C49 120.0(4)
C29 C30 O4 125.9(4)
C29 C30 C28 118.8(4)
O4 C30 C28 115.3(4)
C30 C29 C31 121.3(4)
N3 N2 C19 116.8(5)
N2 N3 N4 174.1(7)
N5 N6 N7 171.4(9)
C47 N8 C32 127.0(4)
C47 N8 C35 119.9(4)
C32 N8 C35 113.1(4)
N6 N5 C49 108.1(6)
N8 C35 C36 112.6(4)
N8 C35 C34 102.6(4)
C36 C35 C34 113.3(5)
C38 C36 C37 119.0(6)
C38 C36 C35 124.6(4)
C37 C36 C35 116.4(6)
N8 C32 C41 114.2(4)
N8 C32 C33 101.5(4)
C41 C32 C33 115.0(4)
C33 C34 C35 103.1(4)
C32 C33 C34 105.7(5)
C40 C39 C38 117.9(8)
C36 C38 C39 121.7(6)
C54 C37 C36 119.3(8)
C54 C40 C39 121.0(9)
C42 C41 C46 118.3(5)
C42 C41 C32 122.4(4)
C46 C41 C32 119.2(5)
C41 C46 C45 119.7(6)
C44 C43 C42 118.8(7)
C41 C42 C43 121.7(5)
C44 C45 C46 120.0(5)
C45 C44 C43 121.4(7)
O6 C47 N8 122.1(4)
O6 C47 C48 119.9(4)
N8 C47 C48 118.0(4)
C48 C49 C26 113.8(4)
C48 C49 N5 106.7(4)
C26 C49 N5 106.8(4)
C49 C48 C47 112.8(4)
C49 C48 Br2 110.0(3)
C47 C48 Br2 107.2(3)
C40 C54 C37 121.1(9)

loop_
_geom_bond_atom_site_label_1
_geom_bond_atom_site_label_2
_geom_bond_distance
Br1 C18 1.947(4)
Br2 C48 1.948(5)
N1 C17 1.343(5)
N1 C4 1.477(5)
N1 C1 1.487(5)
C5 C6 1.364(6)
C5 C10 1.388(6)
C5 C1 1.503(6)
C6 C7 1.388(7)
C3 C2 1.512(7)
C3 C4 1.531(6)
C1 C2 1.555(6)
C10 C9 1.360(7)
C4 C11 1.493(6)
C9 C8 1.354(8)
C8 C7 1.350(7)
C11 C16 1.376(6)
C11 C12 1.407(6)
C15 C16 1.369(7)
C15 C14 1.373(8)
C12 C13 1.370(7)
C14 C13 1.365(8)
C17 O1 1.228(5)
C17 C18 1.533(5)
C18 C19 1.510(5)
C19 C20 1.528(5)
C19 N2 1.552(6)
C21 C22 1.369(5)
C21 C20 1.383(6)
C22 O3 1.358(5)
C22 C23 1.402(6)
C24 C23 1.359(6)
C24 C25 1.370(6)
C20 C25 1.367(6)
C23 O2 1.392(5)
O2 C51 1.421(5)
O3 C50 1.409(6)
O4 C30 1.367(5)
O4 C53 1.402(5)
O5 C28 1.378(6)
O5 C52 1.390(6)
C28 C27 1.366(6)
C28 C30 1.404(6)
C31 C26 1.389(6)
C31 C29 1.402(6)
C27 C26 1.387(6)
C26 C49 1.519(6)
C30 C29 1.356(6)
N2 N3 1.006(6)
N3 N4 1.232(7)
N6 N5 1.128(7)
N6 N7 1.181(7)
N8 C47 1.343(5)
N8 C32 1.477(5)
N8 C35 1.488(6)
N5 C49 1.603(8)
C35 C36 1.513(8)
C35 C34 1.540(7)
C36 C38 1.347(7)
C36 C37 1.387(7)
C32 C41 1.494(6)
C32 C33 1.515(7)
C34 C33 1.517(8)
C39 C40 1.362(11)
C39 C38 1.390(8)
C37 C54 1.363(11)
C40 C54 1.346(13)
C41 C42 1.367(7)
C41 C46 1.372(6)
C46 C45 1.414(9)
C43 C44 1.370(10)
C43 C42 1.377(9)
C45 C44 1.320(10)
C47 O6 1.219(5)
C47 C48 1.510(6)
C49 C48 1.495(6)

loop_
_cod_related_entry_id
_cod_related_entry_database
_cod_related_entry_code
1 ChemSpider 10167963
